data_2217408
loop_
_publ_author_name
'Zhang, Xiao'
'Yi, ZhiHui'
'Xia, Wujiong'
'Yang, Chao'
'Li, Bing'

_publ_section_title
;
 Poly[[diaqua-\m~2~-4,4'-bipyridyl-\m~2~-<i>o</i>-phthalato-nickel(II)]
 dihydrate]
;
_journal_coeditor_code BG2157
_journal_issue 2
_journal_name_full 'Acta Crystallographica Section E'
_journal_page_first m345
_journal_page_last m346
_journal_paper_doi 10.1107/S1600536807064562
_journal_volume 64
_journal_year 2008
_chemical_formula_iupac '[Ni (C8 H4 O4) (C10 H8 N2) (H2 O)2], 2H2 O'
_chemical_formula_moiety 'C18 H16 N2 Ni O6, 2(H2 O)'
_chemical_formula_sum 'C18 H20 N2 Ni O8'
_chemical_formula_weight 451.07
_chemical_name_systematic
;
Poly[[diaqua-\m~2~-4,4'-bipyridyl-\m~2~-o-phthalato-nickel(II)] dihydrate]
;
_space_group_IT_number 13
_symmetry_cell_setting monoclinic
_symmetry_space_group_name_Hall '-P 2yc'
_symmetry_space_group_name_H-M 'P 1 2/c 1'
_atom_sites_solution_hydrogens geom
_atom_sites_solution_primary direct
_atom_sites_solution_secondary difmap
_audit_creation_method SHELXL-97
_cell_angle_alpha 90.00
_cell_angle_beta 123.63(2)
_cell_angle_gamma 90.00
_cell_formula_units_Z 2
_cell_length_a 7.6160(15)
_cell_length_b 11.372(2)
_cell_length_c 12.954(4)
_cell_measurement_reflns_used 8171
_cell_measurement_temperature 298(2)
_cell_measurement_theta_max 27.48
_cell_measurement_theta_min 3.21
_cell_volume 934.2(4)
_computing_cell_refinement RAPID-AUTO
_computing_data_collection 'RAPID-AUTO (Rigaku, 1998)'
_computing_data_reduction RAPID-AUTO
_computing_molecular_graphics 'DIAMOND (Brandenburg, 1999)'
_computing_publication_material SHELXL97
_computing_structure_refinement 'SHELXL97 (Sheldrick, 1997)'
_computing_structure_solution 'SHELXS97 (Sheldrick, 1997)'
_diffrn_ambient_temperature 298(2)
_diffrn_detector_area_resol_mean 10
_diffrn_measured_fraction_theta_full 0.997
_diffrn_measured_fraction_theta_max 0.997
_diffrn_measurement_device_type 'Rigaku R-AXIS RAPID'
_diffrn_measurement_method \w
_diffrn_radiation_monochromator graphite
_diffrn_radiation_source 'fine-focus sealed tube'
_diffrn_radiation_type MoK\a
_diffrn_radiation_wavelength 0.71073
_diffrn_reflns_av_R_equivalents 0.0199
_diffrn_reflns_av_sigmaI/netI 0.0165
_diffrn_reflns_limit_h_max 8
_diffrn_reflns_limit_h_min -9
_diffrn_reflns_limit_k_max 14
_diffrn_reflns_limit_k_min -14
_diffrn_reflns_limit_l_max 16
_diffrn_reflns_limit_l_min -16
_diffrn_reflns_number 8992
_diffrn_reflns_theta_full 27.48
_diffrn_reflns_theta_max 27.48
_diffrn_reflns_theta_min 3.21
_diffrn_standards_decay_% 0
_diffrn_standards_interval_count 0
_diffrn_standards_interval_time 0
_diffrn_standards_number 0
_exptl_absorpt_coefficient_mu 1.089
_exptl_absorpt_correction_T_max 0.76
_exptl_absorpt_correction_T_min 0.58
_exptl_absorpt_correction_type empirical
_exptl_absorpt_process_details '(ABSCOR; Higashi, 1995)'
_exptl_crystal_colour green
_exptl_crystal_density_diffrn 1.604
_exptl_crystal_density_method 'not measured'
_exptl_crystal_description block
_exptl_crystal_F_000 468
_exptl_crystal_size_max 0.55
_exptl_crystal_size_mid 0.35
_exptl_crystal_size_min 0.25
_refine_diff_density_max 0.531
_refine_diff_density_min -0.252
_refine_ls_extinction_method none
_refine_ls_goodness_of_fit_ref 1.123
_refine_ls_hydrogen_treatment mixed
_refine_ls_matrix_type full
_refine_ls_number_parameters 149
_refine_ls_number_reflns 2142
_refine_ls_number_restraints 6
_refine_ls_restrained_S_all 1.124
_refine_ls_R_factor_all 0.0318
_refine_ls_R_factor_gt 0.0297
_refine_ls_shift/su_max 0.001
_refine_ls_shift/su_mean 0.000
_refine_ls_structure_factor_coef Fsqd
_refine_ls_weighting_details 'calc w=1/[\s^2^(Fo^2^)+(0.0548P)^2^+0.4267P] where P=(Fo^2^+2Fc^2^)/3'
_refine_ls_weighting_scheme calc
_refine_ls_wR_factor_gt 0.0897
_refine_ls_wR_factor_ref 0.0906
_reflns_number_gt 1968
_reflns_number_total 2142
_reflns_threshold_expression I>2\s(I)
_cod_data_source_file bg2157.cif
_cod_data_source_block I
_cod_original_sg_symbol_H-M 'P 2/c'
_cod_database_code 2217408
_cod_database_fobs_code 2217408

loop_
_symmetry_equiv_pos_as_xyz
'x, y, z'
'-x, y, -z+1/2'
'-x, -y, -z'
'x, -y, z-1/2'

loop_
_atom_site_type_symbol
_atom_site_label
_atom_site_fract_x
_atom_site_fract_y
_atom_site_fract_z
_atom_site_U_iso_or_equiv
_atom_site_adp_type
_atom_site_calc_flag
_atom_site_refinement_flags
_atom_site_occupancy
Ni Ni1 0.0000 0.72030(2) 0.2500 0.01769(12) Uani d S 1
O O1 0.3358(2) 0.70882(11) 0.37051(13) 0.0245(3) Uani d . 1
O O2 0.6416(2) 0.65853(13) 0.39977(15) 0.0373(4) Uani d . 1
N N1 0.0000 -0.09196(17) 0.2500 0.0177(4) Uani d S 1
N N2 0.0000 0.53103(17) 0.2500 0.0207(4) Uani d S 1
C C1 -0.0330(3) -0.03021(15) 0.15229(16) 0.0223(4) Uani d . 1
H H1 -0.0574 -0.0713 0.0834 0.027 Uiso calc R 1
C C2 -0.0327(3) 0.09169(15) 0.14895(16) 0.0228(4) Uani d . 1
H H2 -0.0542 0.1307 0.0797 0.027 Uiso calc R 1
C C3 0.0000 0.1551(2) 0.2500 0.0191(5) Uani d S 1
C C4 0.0000 0.28534(19) 0.2500 0.0197(5) Uani d S 1
C C5 0.1289(3) 0.34832(15) 0.22487(18) 0.0244(4) Uani d . 1
H H5 0.2156 0.3093 0.2064 0.029 Uiso calc R 1
C C6 0.1261(3) 0.47013(15) 0.22773(19) 0.0244(4) Uani d . 1
H H6 0.2161 0.5115 0.2135 0.029 Uiso calc R 1
C C7 0.4933(2) 0.84072(14) 0.30166(14) 0.0160(3) Uani d . 1
C C8 0.4914(3) 0.94753(17) 0.35359(18) 0.0259(4) Uani d . 1
H H8 0.4854 0.9479 0.4234 0.031 Uiso calc R 1
C C9 0.4982(3) 1.05329(17) 0.3028(2) 0.0340(5) Uani d . 1
H H9 0.5003 1.1240 0.3396 0.041 Uiso calc R 1
C C10 0.4895(3) 0.72697(14) 0.36067(16) 0.0190(3) Uani d . 1
O O1W 0.0029(2) 0.71811(10) 0.08697(12) 0.0216(3) Uani d D 1
O O2W 0.3483(3) 0.58768(15) 0.56342(15) 0.0392(4) Uani d D 1
H H2WA 0.385(5) 0.608(2) 0.516(2) 0.059 Uiso d D 1
H H1WA -0.091(3) 0.673(2) 0.034(2) 0.048(8) Uiso d D 1
H H1WB 0.113(2) 0.705(2) 0.090(2) 0.032(6) Uiso d D 1
H H2WB 0.362(5) 0.5147(9) 0.571(3) 0.060(10) Uiso d D 1

loop_
_atom_site_aniso_label
_atom_site_aniso_U_11
_atom_site_aniso_U_22
_atom_site_aniso_U_33
_atom_site_aniso_U_12
_atom_site_aniso_U_13
_atom_site_aniso_U_23
Ni1 0.01990(18) 0.01195(17) 0.02568(19) 0.000 0.01542(14) 0.000
O1 0.0194(6) 0.0303(7) 0.0295(7) 0.0009(5) 0.0170(5) 0.0078(5)
O2 0.0295(7) 0.0349(8) 0.0598(10) 0.0140(6) 0.0324(7) 0.0256(7)
N1 0.0185(9) 0.0120(9) 0.0227(9) 0.000 0.0114(8) 0.000
N2 0.0248(10) 0.0118(9) 0.0321(11) 0.000 0.0198(9) 0.000
C1 0.0291(9) 0.0149(8) 0.0235(8) 0.0001(7) 0.0150(7) -0.0013(6)
C2 0.0321(9) 0.0146(8) 0.0236(8) 0.0013(7) 0.0166(7) 0.0030(6)
C3 0.0201(11) 0.0096(10) 0.0275(12) 0.000 0.0131(10) 0.000
C4 0.0252(12) 0.0099(10) 0.0244(11) 0.000 0.0141(10) 0.000
C5 0.0296(9) 0.0142(7) 0.0389(10) 0.0027(7) 0.0249(8) 0.0006(7)
C6 0.0283(9) 0.0146(8) 0.0404(10) 0.0007(7) 0.0253(8) 0.0018(7)
C7 0.0138(7) 0.0157(7) 0.0199(7) -0.0003(6) 0.0102(6) -0.0001(6)
C8 0.0241(9) 0.0256(9) 0.0307(9) -0.0027(7) 0.0170(8) -0.0102(7)
C9 0.0275(10) 0.0166(8) 0.0555(13) -0.0019(7) 0.0214(10) -0.0107(8)
C10 0.0189(8) 0.0211(8) 0.0199(8) -0.0004(6) 0.0126(7) 0.0024(6)
O1W 0.0231(6) 0.0197(6) 0.0284(7) -0.0027(5) 0.0182(6) -0.0048(5)
O2W 0.0393(8) 0.0440(9) 0.0432(9) 0.0144(7) 0.0283(7) 0.0197(7)

loop_
_atom_type_symbol
_atom_type_description
_atom_type_scat_dispersion_real
_atom_type_scat_dispersion_imag
_atom_type_scat_source
C C 0.0033 0.0016 'International Tables Vol C Tables 4.2.6.8 and 6.1.1.4'
H H 0.0000 0.0000 'International Tables Vol C Tables 4.2.6.8 and 6.1.1.4'
N N 0.0061 0.0033 'International Tables Vol C Tables 4.2.6.8 and 6.1.1.4'
Ni Ni 0.3393 1.1124 'International Tables Vol C Tables 4.2.6.8 and 6.1.1.4'
O O 0.0106 0.0060 'International Tables Vol C Tables 4.2.6.8 and 6.1.1.4'

loop_
_geom_angle_atom_site_label_1
_geom_angle_atom_site_label_2
_geom_angle_atom_site_label_3
_geom_angle_site_symmetry_1
_geom_angle_site_symmetry_3
_geom_angle
O1W Ni1 O1W . 2 178.66(6)
O1W Ni1 N1 . 1_565 90.67(3)
O1W Ni1 N1 2 1_565 90.67(3)
O1W Ni1 O1 . . 93.34(6)
O1W Ni1 O1 2 . 86.58(6)
N1 Ni1 O1 1_565 . 93.50(4)
O1W Ni1 O1 . 2 86.58(6)
O1W Ni1 O1 2 2 93.34(6)
N1 Ni1 O1 1_565 2 93.50(4)
O1 Ni1 O1 . 2 173.00(7)
O1W Ni1 N2 . . 89.33(3)
O1W Ni1 N2 2 . 89.33(3)
N1 Ni1 N2 1_565 . 180.0
O1 Ni1 N2 . . 86.50(4)
O1 Ni1 N2 2 . 86.50(4)
C10 O1 Ni1 . . 135.82(12)
C1 N1 C1 . 2 117.0(2)
C1 N1 Ni1 . 1_545 121.51(10)
C1 N1 Ni1 2 1_545 121.51(10)
C6 N2 C6 . 2 117.7(2)
C6 N2 Ni1 . . 121.15(10)
C6 N2 Ni1 2 . 121.15(10)
N1 C1 C2 . . 123.31(16)
N1 C1 H1 . . 118.3
C2 C1 H1 . . 118.3
C1 C2 C3 . . 119.41(16)
C1 C2 H2 . . 120.3
C3 C2 H2 . . 120.3
C2 C3 C2 . 2 117.6(2)
C2 C3 C4 . . 121.22(11)
C2 C3 C4 2 . 121.22(11)
C5 C4 C5 . 2 118.0(2)
C5 C4 C3 . . 120.98(10)
C5 C4 C3 2 . 120.98(11)
C6 C5 C4 . . 119.00(17)
C6 C5 H5 . . 120.5
C4 C5 H5 . . 120.5
N2 C6 C5 . . 123.11(17)
N2 C6 H6 . . 118.4
C5 C6 H6 . . 118.4
C8 C7 C7 . 2_655 119.25(11)
C8 C7 C10 . . 119.60(16)
C7 C7 C10 2_655 . 121.10(9)
C9 C8 C7 . . 120.97(19)
C9 C8 H8 . . 119.5
C7 C8 H8 . . 119.5
C9 C9 C8 2_655 . 119.73(12)
C9 C9 H9 2_655 . 120.1
C8 C9 H9 . . 120.1
O2 C10 O1 . . 124.17(16)
O2 C10 C7 . . 117.79(15)
O1 C10 C7 . . 118.01(15)
Ni1 O1W H1WA . . 109.8(19)
Ni1 O1W H1WB . . 121.7(17)
H1WA O1W H1WB . . 108.2(19)
H2WA O2W H2WB . . 106(2)

loop_
_geom_bond_atom_site_label_1
_geom_bond_atom_site_label_2
_geom_bond_site_symmetry_2
_geom_bond_distance
_geom_bond_publ_flag
Ni1 O1W . 2.1244(14) y
Ni1 O1W 2 2.1244(14) ?
Ni1 N1 1_565 2.135(2) y
Ni1 O1 . 2.1383(15) y
Ni1 O1 2 2.1383(15) ?
Ni1 N2 . 2.152(2) y
O1 C10 . 1.263(2) ?
O2 C10 . 1.247(2) ?
N1 C1 . 1.344(2) ?
N1 C1 2 1.344(2) ?
N1 Ni1 1_545 2.135(2) ?
N2 C6 . 1.339(2) ?
N2 C6 2 1.339(2) ?
C1 C2 . 1.387(2) ?
C1 H1 . 0.9300 ?
C2 C3 . 1.391(2) ?
C2 H2 . 0.9300 ?
C3 C2 2 1.391(2) ?
C3 C4 . 1.481(3) ?
C4 C5 . 1.392(2) ?
C4 C5 2 1.392(2) ?
C5 C6 . 1.386(2) ?
C5 H5 . 0.9300 ?
C6 H6 . 0.9300 ?
C7 C8 . 1.393(2) ?
C7 C7 2_655 1.397(3) ?
C7 C10 . 1.511(2) ?
C8 C9 . 1.385(3) ?
C8 H8 . 0.9300 ?
C9 C9 2_655 1.384(5) ?
C9 H9 . 0.9300 ?
O1W H1WA . 0.84(3) ?
O1W H1WB . 0.83(3) ?
O2W H2WA . 0.84(3) ?
O2W H2WB . 0.84(2) ?

loop_
_geom_hbond_atom_site_label_D
_geom_hbond_atom_site_label_H
_geom_hbond_atom_site_label_A
_geom_hbond_site_symmetry_A
_geom_hbond_distance_DH
_geom_hbond_distance_HA
_geom_hbond_distance_DA
_geom_hbond_angle_DHA
O2W H2WA O1 . 0.84(3) 2.056(16) 2.809(2) 149(3)
O1W H1WA O2W 2 0.84(3) 1.906(11) 2.716(2) 163(2)
O1W H1WB O2 2_655 0.83(3) 1.874(10) 2.703(2) 174(2)
O2W H2WB O2 3_666 0.84(2) 2.009(11) 2.834(2) 169(3)

loop_
_geom_torsion_atom_site_label_1
_geom_torsion_atom_site_label_2
_geom_torsion_atom_site_label_3
_geom_torsion_atom_site_label_4
_geom_torsion_site_symmetry_1
_geom_torsion_site_symmetry_4
_geom_torsion
O1W Ni1 O1 C10 . . 18.21(17)
O1W Ni1 O1 C10 2 . -163.14(17)
N1 Ni1 O1 C10 1_565 . -72.67(17)
N2 Ni1 O1 C10 . . 107.33(17)
O1W Ni1 N2 C6 . . 43.77(11)
O1W Ni1 N2 C6 2 . -136.23(11)
O1 Ni1 N2 C6 . . -49.62(11)
O1 Ni1 N2 C6 2 . 130.38(11)
O1W Ni1 N2 C6 . 2 -136.23(11)
O1W Ni1 N2 C6 2 2 43.77(11)
O1 Ni1 N2 C6 . 2 130.38(11)
O1 Ni1 N2 C6 2 2 -49.62(11)
Ni1 N1 C1 C2 1_545 . -179.49(13)
N1 C1 C2 C3 . . -1.0(3)
C1 C2 C3 C2 . 2 0.47(12)
C1 C2 C3 C4 . . -179.53(12)
C2 C3 C4 C5 . . -53.29(13)
C2 C3 C4 C5 2 . 126.71(13)
C2 C3 C4 C5 . 2 126.71(13)
C2 C3 C4 C5 2 2 -53.29(13)
C5 C4 C5 C6 2 . 0.97(13)
C3 C4 C5 C6 . . -179.03(13)
C6 N2 C6 C5 2 . 1.05(14)
Ni1 N2 C6 C5 . . -178.95(14)
C4 C5 C6 N2 . . -2.1(3)
C7 C7 C8 C9 2_655 . 1.3(3)
C10 C7 C8 C9 . . 178.96(17)
C7 C8 C9 C9 . 2_655 1.6(4)
Ni1 O1 C10 O2 . . -133.71(17)
Ni1 O1 C10 C7 . . 48.5(2)
C8 C7 C10 O2 . . -119.1(2)
C7 C7 C10 O2 2_655 . 58.5(3)
C8 C7 C10 O1 . . 58.9(2)
C7 C7 C10 O1 2_655 . -123.5(2)
